data_9002371
loop_
_publ_author_name
'Hazen, R. M.'
'Yang, H.'
'Prewitt, C. T.'

_publ_section_title
;
 High-pressure crystal chemistry of Fe3+-wadsleyite, beta-Fe2.33Si0.67O4
 Pressure = 7.35 GPa
;
_journal_name_full 'American Mineralogist'
_journal_page_first 778
_journal_page_last 783
_journal_volume 85
_journal_year 2000
_chemical_formula_sum 'Fe2.33 O4 Si0.67'
_chemical_name_mineral Wadsleyite
_space_group_IT_number 74
_symmetry_space_group_name_Hall '-I 2b 2'
_symmetry_space_group_name_H-M 'I m m a'
_cell_angle_alpha 90
_cell_angle_beta 90
_cell_angle_gamma 90
_cell_length_a 5.7721
_cell_length_b 11.7214
_cell_length_c 8.2658
_cell_formula_units_Z 8
_cell_volume 559.240
_database_code_amcsd 0002455
_diffrn_ambient_pressure 7.35e+06
_exptl_crystal_density_diffrn 5.058
_cod_original_formula_sum 'Fe2.33 Si.67 O4'
_cod_database_code 9002371

loop_
_space_group_symop_operation_xyz
x,y,z
1/2+x,1/2+y,1/2+z
x,1/2-y,z
1/2+x,-y,1/2+z
-x,1/2+y,-z
1/2-x,+y,1/2-z
-x,y,z
1/2-x,1/2+y,1/2+z
x,-y,-z
1/2+x,1/2-y,1/2-z
x,1/2+y,-z
1/2+x,+y,1/2-z
-x,1/2-y,z
1/2-x,-y,1/2+z
-x,-y,-z
1/2-x,1/2-y,1/2-z

loop_
_atom_site_label
_atom_site_fract_x
_atom_site_fract_y
_atom_site_fract_z
_atom_site_occupancy
_atom_site_U_iso_or_equiv
Fe1 0.00000 0.00000 0.00000 1.00000 0.00849
Fe2 0.00000 0.25000 0.97110 1.00000 0.00747
Fe3 0.25000 0.12440 0.25000 1.00000 0.00950
SiT 0.00000 0.12040 0.61910 0.67000 0.00557
FeT 0.00000 0.12040 0.61910 0.33000 0.00557
O1 0.00000 0.25000 0.22820 1.00000 0.00760
O2 0.00000 0.25000 0.72510 1.00000 0.01900
O3 0.00000 0.99350 0.25350 1.00000 0.01393
O4 0.25790 0.12340 0.99890 1.00000 0.01140

loop_
_cod_related_entry_id
_cod_related_entry_database
_cod_related_entry_code
1 AMCSD 0002455
